data_7234127
loop_
_publ_author_name
'Gonghe Zhang'
'Jingbo Sun'
'Pengchong Xue'
'Zhenqi Zhang'
'Peng Gong'
'Jiang Peng'
'Ran Lu'

_publ_section_title
;
 Phenothiazine modified triphenylacrylonitrile derivates: AIE and
 mechanochromism tuned by molecular conformation
;
_journal_name_full 'Journal of Materials Chemistry C'
_journal_page_first 2925
_journal_page_last 2932
_journal_paper_doi 10.1039/C4TC02925A
_journal_volume 3
_journal_year 2015
_chemical_formula_sum 'C33 H22 N2 S'
_chemical_formula_weight 478.59
_space_group_IT_number 14
_space_group_name_Hall '-P 2yn'
_space_group_name_H-M_alt 'P 1 21/n 1'
_symmetry_cell_setting monoclinic
_symmetry_space_group_name_H-M 'P 1 21/n 1'
_atom_sites_solution_hydrogens geom
_atom_sites_solution_primary direct
_atom_sites_solution_secondary difmap
_cell_angle_alpha 90.00
_cell_angle_beta 107.315(4)
_cell_angle_gamma 90.00
_cell_formula_units_Z 4
_cell_length_a 14.1216(6)
_cell_length_b 9.9608(6)
_cell_length_c 19.0308(8)
_cell_measurement_reflns_used 2785
_cell_measurement_temperature 293(2)
_cell_measurement_theta_max 30.15
_cell_measurement_theta_min 3.01
_cell_volume 2555.6(2)
_computing_cell_refinement 'CrysAlis PRO (Agilent, 2011)'
_computing_data_collection 'CrysAlis PRO (Agilent, 2011)'
_computing_data_reduction 'CrysAlis PRO (Agilent, 2011)'
_computing_molecular_graphics 'Bruker SHELXTL'
_computing_publication_material 'Bruker SHELXTL'
_computing_structure_refinement 'SHELXL-97 (Sheldrick, 1997)'
_computing_structure_solution 'SHELXS-97 (Sheldrick, 1990)'
_diffrn_ambient_temperature 293(2)
_diffrn_measured_fraction_theta_full 0.993
_diffrn_measured_fraction_theta_max 0.840
_diffrn_measurement_device_type 'Xcalibur, Eos'
_diffrn_measurement_method 'phi and omega scans'
_diffrn_radiation_monochromator graphite
_diffrn_radiation_source 'Enhance (Mo) X-ray Source'
_diffrn_radiation_type MoK\a
_diffrn_radiation_wavelength 0.71073
_diffrn_reflns_av_R_equivalents 0.0259
_diffrn_reflns_av_sigmaI/netI 0.0591
_diffrn_reflns_limit_h_max 19
_diffrn_reflns_limit_h_min -19
_diffrn_reflns_limit_k_max 11
_diffrn_reflns_limit_k_min -13
_diffrn_reflns_limit_l_max 24
_diffrn_reflns_limit_l_min -26
_diffrn_reflns_number 10832
_diffrn_reflns_theta_full 26.00
_diffrn_reflns_theta_max 30.22
_diffrn_reflns_theta_min 3.02
_exptl_absorpt_coefficient_mu 0.151
_exptl_absorpt_correction_type none
_exptl_crystal_colour 'yellowish green'
_exptl_crystal_density_diffrn 1.244
_exptl_crystal_density_method 'not measured'
_exptl_crystal_description block
_exptl_crystal_F_000 1000
_exptl_crystal_size_max 0.15
_exptl_crystal_size_mid 0.14
_exptl_crystal_size_min 0.13
_refine_diff_density_max 0.228
_refine_diff_density_min -0.441
_refine_diff_density_rms 0.050
_refine_ls_extinction_method none
_refine_ls_goodness_of_fit_ref 0.977
_refine_ls_hydrogen_treatment mixed
_refine_ls_matrix_type full
_refine_ls_number_parameters 325
_refine_ls_number_reflns 6386
_refine_ls_number_restraints 0
_refine_ls_restrained_S_all 0.977
_refine_ls_R_factor_all 0.1226
_refine_ls_R_factor_gt 0.0598
_refine_ls_shift/su_max 0.001
_refine_ls_shift/su_mean 0.000
_refine_ls_structure_factor_coef Fsqd
_refine_ls_weighting_details 'calc w=1/[\s^2^(Fo^2^)+(0.0627P)^2^+0.0000P] where P=(Fo^2^+2Fc^2^)/3'
_refine_ls_weighting_scheme calc
_refine_ls_wR_factor_gt 0.1290
_refine_ls_wR_factor_ref 0.1597
_reflns_number_gt 3258
_reflns_number_total 6386
_reflns_threshold_expression >2sigma(I)
_cod_data_source_file J-Mater-Chem-C-2015-3-2925.cif
_cod_data_source_block 2
_cod_original_sg_symbol_H-M P21/n
_cod_database_code 7234127

loop_
_symmetry_equiv_pos_as_xyz
'x, y, z'
'-x+1/2, y+1/2, -z+1/2'
'-x, -y, -z'
'x-1/2, -y-1/2, z-1/2'

loop_
_atom_site_label
_atom_site_type_symbol
_atom_site_fract_x
_atom_site_fract_y
_atom_site_fract_z
_atom_site_U_iso_or_equiv
_atom_site_adp_type
_atom_site_occupancy
_atom_site_symmetry_multiplicity
_atom_site_calc_flag
_atom_site_refinement_flags
_atom_site_disorder_assembly
_atom_site_disorder_group
S1 S 0.12546(5) 0.01484(11) 0.19233(4) 0.1092(4) Uani 1 1 d . . .
N1 N -0.05775(12) -0.1309(2) 0.09749(9) 0.0557(5) Uani 1 1 d . . .
N2 N -0.42508(15) -0.6480(2) -0.02852(11) 0.0695(6) Uani 1 1 d . . .
C1 C -0.0778(4) 0.2910(4) 0.0988(2) 0.1118(12) Uani 1 1 d . . .
H1A H -0.0823 0.3841 0.0998 0.134 Uiso 1 1 calc R . .
C2 C -0.1572(3) 0.2154(3) 0.06017(15) 0.0939(9) Uani 1 1 d . . .
H2A H -0.2162 0.2576 0.0347 0.113 Uiso 1 1 calc R . .
C3 C 0.2118(2) -0.3395(5) 0.13229(18) 0.1176(15) Uani 1 1 d . . .
H3A H 0.2716 -0.3849 0.1396 0.141 Uiso 1 1 calc R . .
C4 C 0.2115(2) -0.2118(5) 0.15900(15) 0.1108(14) Uani 1 1 d . . .
H4A H 0.2712 -0.1715 0.1845 0.133 Uiso 1 1 calc R . .
C5 C 0.1246(2) -0.4004(4) 0.09498(15) 0.0985(10) Uani 1 1 d . . .
H5A H 0.1244 -0.4880 0.0781 0.118 Uiso 1 1 calc R . .
C6 C -0.46965(19) 0.0680(3) -0.17630(19) 0.0828(8) Uani 1 1 d . . .
H6A H -0.4675 0.1580 -0.1886 0.099 Uiso 1 1 calc R . .
C7 C 0.0089(3) 0.2265(4) 0.13609(17) 0.0976(11) Uani 1 1 d . . .
H7A H 0.0636 0.2771 0.1616 0.117 Uiso 1 1 calc R . .
C8 C -0.47696(19) -0.0285(3) -0.22769(15) 0.0760(8) Uani 1 1 d . . .
H8A H -0.4785 -0.0047 -0.2753 0.091 Uiso 1 1 calc R . .
C9 C -0.40880(13) -0.4034(2) -0.06742(10) 0.0435(5) Uani 1 1 d . . .
C10 C -0.4654(2) 0.0319(3) -0.10576(18) 0.0864(8) Uani 1 1 d . . .
H10A H -0.4602 0.0980 -0.0703 0.104 Uiso 1 1 calc R . .
C11 C -0.65028(19) -0.5916(3) -0.24781(12) 0.0740(8) Uani 1 1 d . . .
H11A H -0.6454 -0.6669 -0.2754 0.089 Uiso 1 1 calc R . .
C12 C 0.03632(18) -0.3300(3) 0.08262(13) 0.0751(7) Uani 1 1 d . . .
H12A H -0.0227 -0.3709 0.0561 0.090 Uiso 1 1 calc R . .
C13 C -0.74834(17) -0.4339(3) -0.20856(14) 0.0719(7) Uani 1 1 d . . .
H13A H -0.8104 -0.4026 -0.2085 0.086 Uiso 1 1 calc R . .
C14 C 0.12244(17) -0.1406(3) 0.14854(11) 0.0806(9) Uani 1 1 d . . .
C15 C -0.46882(19) -0.1012(3) -0.08709(13) 0.0685(7) Uani 1 1 d . . .
H15A H -0.4657 -0.1245 -0.0391 0.082 Uiso 1 1 calc R . .
C16 C -0.1507(2) 0.0777(3) 0.05858(12) 0.0711(7) Uani 1 1 d . . .
H16A H -0.2053 0.0282 0.0315 0.085 Uiso 1 1 calc R . .
C17 C -0.48213(16) -0.1618(3) -0.20992(11) 0.0599(6) Uani 1 1 d . . .
H17A H -0.4893 -0.2271 -0.2461 0.072 Uiso 1 1 calc R . .
C18 C 0.01612(18) 0.0883(3) 0.13636(12) 0.0734(8) Uani 1 1 d . . .
C19 C -0.74213(19) -0.5428(3) -0.24968(13) 0.0741(7) Uani 1 1 d . . .
H19A H -0.7994 -0.5841 -0.2789 0.089 Uiso 1 1 calc R . .
C20 C 0.03356(15) -0.2007(3) 0.10857(10) 0.0607(7) Uani 1 1 d . . .
C21 C -0.66465(15) -0.3689(2) -0.16695(11) 0.0567(6) Uani 1 1 d . . .
H21A H -0.6704 -0.2928 -0.1402 0.068 Uiso 1 1 calc R . .
C22 C -0.28803(15) -0.3329(2) 0.05199(10) 0.0582(6) Uani 1 1 d . . .
H22A H -0.3269 -0.3771 0.0765 0.070 Uiso 1 1 calc R . .
C23 C -0.06404(17) 0.0109(3) 0.09663(11) 0.0593(6) Uani 1 1 d . . .
C24 C -0.48136(13) -0.3442(2) -0.12092(9) 0.0404(4) Uani 1 1 d . . .
C25 C -0.56548(17) -0.5292(2) -0.20508(11) 0.0601(6) Uani 1 1 d . . .
H25A H -0.5037 -0.5635 -0.2035 0.072 Uiso 1 1 calc R . .
C26 C -0.20417(15) -0.2653(2) 0.09189(10) 0.0578(6) Uani 1 1 d . . .
H26A H -0.1872 -0.2625 0.1430 0.069 Uiso 1 1 calc R . .
C27 C -0.25473(14) -0.2725(2) -0.05957(10) 0.0507(5) Uani 1 1 d . . .
H27A H -0.2713 -0.2746 -0.1107 0.061 Uiso 1 1 calc R . .
C28 C -0.14581(14) -0.2021(2) 0.05587(10) 0.0496(5) Uani 1 1 d . . .
C29 C -0.31521(13) -0.3357(2) -0.02433(9) 0.0445(5) Uani 1 1 d . . .
C30 C -0.17098(14) -0.2070(2) -0.01983(10) 0.0532(6) Uani 1 1 d . . .
H30A H -0.1306 -0.1654 -0.0440 0.064 Uiso 1 1 calc R . .
C31 C -0.57139(14) -0.4168(2) -0.16481(9) 0.0439(5) Uani 1 1 d . . .
C32 C -0.41986(15) -0.5399(3) -0.04704(10) 0.0493(5) Uani 1 1 d . . .
C33 C -0.47675(13) -0.1997(2) -0.13903(10) 0.0444(5) Uani 1 1 d . . .

loop_
_atom_site_aniso_label
_atom_site_aniso_U_11
_atom_site_aniso_U_22
_atom_site_aniso_U_33
_atom_site_aniso_U_23
_atom_site_aniso_U_13
_atom_site_aniso_U_12
S1 0.0620(5) 0.1823(11) 0.0786(5) -0.0488(5) 0.0138(4) -0.0474(5)
N1 0.0396(10) 0.0666(14) 0.0569(10) -0.0034(9) 0.0082(8) -0.0112(9)
N2 0.0795(14) 0.0470(14) 0.0787(12) 0.0020(11) 0.0188(10) -0.0033(11)
C1 0.183(4) 0.076(3) 0.102(2) -0.024(2) 0.082(3) -0.037(3)
C2 0.142(3) 0.074(2) 0.0724(16) 0.0042(17) 0.0425(18) 0.009(2)
C3 0.068(2) 0.199(5) 0.082(2) 0.011(2) 0.0159(17) 0.044(3)
C4 0.0443(16) 0.214(5) 0.0676(17) -0.008(2) 0.0064(12) -0.001(2)
C5 0.078(2) 0.127(3) 0.0854(18) 0.0218(18) 0.0156(16) 0.038(2)
C6 0.0713(18) 0.0455(17) 0.133(2) 0.0227(18) 0.0328(17) 0.0003(14)
C7 0.129(3) 0.099(3) 0.088(2) -0.042(2) 0.069(2) -0.058(2)
C8 0.0774(18) 0.066(2) 0.0826(17) 0.0258(15) 0.0202(14) -0.0006(15)
C9 0.0413(11) 0.0422(13) 0.0473(10) -0.0012(9) 0.0134(8) -0.0049(9)
C10 0.099(2) 0.0461(17) 0.118(2) -0.0196(17) 0.0390(18) -0.0076(16)
C11 0.0801(18) 0.0746(19) 0.0708(14) -0.0346(13) 0.0278(13) -0.0269(15)
C12 0.0602(16) 0.089(2) 0.0712(15) 0.0123(15) 0.0122(12) 0.0113(15)
C13 0.0422(13) 0.0673(19) 0.0962(17) -0.0047(15) 0.0053(12) -0.0046(13)
C14 0.0459(14) 0.145(3) 0.0485(12) -0.0085(15) 0.0111(10) -0.0172(16)
C15 0.0891(18) 0.0489(16) 0.0722(14) -0.0077(13) 0.0312(13) -0.0046(14)
C16 0.0855(19) 0.0624(19) 0.0632(14) -0.0036(13) 0.0187(13) -0.0065(15)
C17 0.0620(14) 0.0565(16) 0.0574(12) 0.0050(11) 0.0121(10) -0.0015(12)
C18 0.0781(17) 0.091(2) 0.0613(14) -0.0261(14) 0.0360(13) -0.0386(16)
C19 0.0597(16) 0.082(2) 0.0707(15) -0.0134(14) 0.0043(12) -0.0261(15)
C20 0.0408(12) 0.095(2) 0.0438(11) 0.0055(12) 0.0084(9) -0.0058(13)
C21 0.0440(12) 0.0454(14) 0.0741(13) -0.0074(11) 0.0076(10) 0.0023(10)
C22 0.0495(13) 0.0717(18) 0.0516(11) 0.0081(11) 0.0122(9) -0.0174(12)
C23 0.0596(14) 0.0717(18) 0.0500(12) -0.0115(12) 0.0217(11) -0.0209(13)
C24 0.0402(10) 0.0387(12) 0.0427(9) -0.0026(8) 0.0131(8) -0.0032(9)
C25 0.0535(13) 0.0657(17) 0.0649(13) -0.0208(12) 0.0235(11) -0.0116(12)
C26 0.0483(12) 0.0767(18) 0.0429(10) 0.0051(11) 0.0052(9) -0.0144(12)
C27 0.0420(11) 0.0643(16) 0.0456(10) -0.0016(10) 0.0127(8) -0.0041(11)
C28 0.0365(11) 0.0576(15) 0.0507(11) -0.0014(10) 0.0069(8) -0.0069(10)
C29 0.0369(10) 0.0452(13) 0.0487(10) 0.0006(9) 0.0087(8) -0.0022(9)
C30 0.0425(11) 0.0674(17) 0.0527(11) 0.0002(11) 0.0186(9) -0.0092(11)
C31 0.0458(11) 0.0427(13) 0.0417(10) -0.0010(9) 0.0110(8) -0.0066(9)
C32 0.0439(12) 0.0499(15) 0.0520(11) -0.0017(10) 0.0112(9) -0.0022(11)
C33 0.0373(10) 0.0439(13) 0.0496(11) -0.0006(9) 0.0093(8) -0.0034(9)

loop_
_atom_type_symbol
_atom_type_description
_atom_type_scat_dispersion_real
_atom_type_scat_dispersion_imag
_atom_type_scat_source
C C 0.0033 0.0016 'International Tables Vol C Tables 4.2.6.8 and 6.1.1.4'
H H 0.0000 0.0000 'International Tables Vol C Tables 4.2.6.8 and 6.1.1.4'
N N 0.0061 0.0033 'International Tables Vol C Tables 4.2.6.8 and 6.1.1.4'
S S 0.1246 0.1234 'International Tables Vol C Tables 4.2.6.8 and 6.1.1.4'

loop_
_geom_angle_atom_site_label_1
_geom_angle_atom_site_label_2
_geom_angle_atom_site_label_3
_geom_angle
_geom_angle_site_symmetry_1
_geom_angle_site_symmetry_3
C14 S1 C18 100.79(12) . .
C23 N1 C20 122.69(18) . .
C23 N1 C28 116.24(18) . .
C20 N1 C28 115.78(19) . .
C2 C1 C7 118.7(3) . .
C1 C2 C16 120.8(3) . .
C5 C3 C4 120.1(3) . .
C3 C4 C14 121.2(3) . .
C3 C5 C12 119.3(4) . .
C8 C6 C10 119.5(3) . .
C1 C7 C18 121.4(3) . .
C6 C8 C17 120.4(2) . .
C24 C9 C32 119.97(18) . .
C24 C9 C29 124.61(18) . .
C32 C9 C29 115.40(17) . .
C6 C10 C15 120.6(3) . .
C19 C11 C25 120.2(2) . .
C20 C12 C5 121.9(3) . .
C19 C13 C21 121.2(2) . .
C20 C14 C4 118.9(3) . .
C20 C14 S1 122.0(2) . .
C4 C14 S1 119.0(2) . .
C33 C15 C10 120.2(2) . .
C2 C16 C23 121.3(3) . .
C8 C17 C33 120.8(2) . .
C7 C18 C23 120.2(3) . .
C7 C18 S1 118.0(2) . .
C23 C18 S1 121.7(2) . .
C13 C19 C11 119.4(2) . .
C12 C20 C14 118.6(2) . .
C12 C20 N1 121.5(2) . .
C14 C20 N1 119.9(3) . .
C13 C21 C31 120.0(2) . .
C26 C22 C29 120.77(18) . .
C16 C23 C18 117.7(3) . .
C16 C23 N1 121.7(2) . .
C18 C23 N1 120.5(2) . .
C9 C24 C31 122.94(18) . .
C9 C24 C33 121.56(17) . .
C31 C24 C33 115.50(16) . .
C31 C25 C11 120.7(2) . .
C28 C26 C22 119.65(17) . .
C30 C27 C29 120.44(17) . .
C26 C28 C30 119.97(18) . .
C26 C28 N1 119.87(16) . .
C30 C28 N1 120.16(17) . .
C27 C29 C22 118.64(17) . .
C27 C29 C9 120.80(15) . .
C22 C29 C9 120.54(16) . .
C27 C30 C28 120.49(18) . .
C25 C31 C21 118.55(19) . .
C25 C31 C24 121.79(18) . .
C21 C31 C24 119.65(18) . .
N2 C32 C9 177.2(2) . .
C15 C33 C17 118.5(2) . .
C15 C33 C24 121.65(18) . .
C17 C33 C24 119.86(18) . .

loop_
_geom_bond_atom_site_label_1
_geom_bond_atom_site_label_2
_geom_bond_distance
_geom_bond_site_symmetry_2
S1 C14 1.753(3) .
S1 C18 1.753(3) .
N1 C23 1.415(3) .
N1 C20 1.424(3) .
N1 C28 1.446(2) .
N2 C32 1.142(3) .
C1 C2 1.369(4) .
C1 C7 1.378(5) .
C2 C16 1.376(4) .
C3 C5 1.367(5) .
C3 C4 1.371(5) .
C4 C14 1.405(4) .
C5 C12 1.388(4) .
C6 C8 1.353(4) .
C6 C10 1.374(4) .
C7 C18 1.381(4) .
C8 C17 1.378(3) .
C9 C24 1.346(2) .
C9 C32 1.436(3) .
C9 C29 1.493(2) .
C10 C15 1.377(3) .
C11 C19 1.376(3) .
C11 C25 1.379(3) .
C12 C20 1.384(4) .
C13 C19 1.356(4) .
C13 C21 1.373(3) .
C14 C20 1.395(3) .
C15 C33 1.373(3) .
C16 C23 1.392(3) .
C17 C33 1.381(3) .
C18 C23 1.392(3) .
C21 C31 1.390(3) .
C22 C26 1.377(3) .
C22 C29 1.388(2) .
C24 C31 1.485(3) .
C24 C33 1.486(3) .
C25 C31 1.373(3) .
C26 C28 1.372(3) .
C27 C30 1.365(3) .
C27 C29 1.385(3) .
C28 C30 1.378(3) .
